data_4510769
loop_
_publ_author_name
'Kinnibrugh, Tiffany L.'
'Ayi, Ayi A.'
'Bakhmutov, Vladimir I.'
'Zo\'n, Jerzy'
'Clearfield, Abraham'

_publ_section_title
;
 Probing Structural Changes in a Phosphonate-based Metal--Organic
 Framework Exhibiting Reversible Dehydration
;
_journal_issue 7
_journal_name_full 'Crystal Growth &amp; Design'
_journal_page_first 2973
_journal_paper_doi 10.1021/cg400399v
_journal_volume 13
_journal_year 2013
_chemical_formula_moiety 'C12 H6 O18 P6 Zn5, 4(H N0.25)'
_chemical_formula_sum 'C12 H10 N O18 P6 Zn5'
_chemical_formula_weight 968.9
_chemical_name_systematic ' ?'
_space_group_IT_number 72
_symmetry_cell_setting orthorhombic
_symmetry_Int_Tables_number 72
_symmetry_space_group_name_Hall '-I 2 2c'
_symmetry_space_group_name_H-M 'I b a m'
_cell_angle_alpha 90
_cell_angle_beta 90
_cell_angle_gamma 90
_cell_formula_units_Z 4
_cell_length_a 8.29575(18)
_cell_length_b 16.4162(4)
_cell_length_c 19.7053(5)
_cell_measurement_temperature 423
_cell_volume 2683.56(11)
_computing_cell_refinement JANA2006
_computing_publication_material JANA2006
_computing_structure_refinement JANA2006
_computing_structure_solution FOX
_diffrn_ambient_temperature 423
_diffrn_detector 'Imaging Plate'
_diffrn_detector_type Mar345
_diffrn_measurement_device_type 'Diffractometer at APS 1-BM-C '
_diffrn_radiation_monochromator 'PSL DCM Si(111)'
_diffrn_radiation_probe x-ray
_diffrn_radiation_type synchrotron
_diffrn_radiation_wavelength 0.6124
_diffrn_source synchrotron
_diffrn_source_type synchrotron
_exptl_absorpt_coefficient_mu 3.29
_exptl_absorpt_correction_type cylinder
_exptl_absorpt_process_details JANA2006
_exptl_crystal_density_diffrn 2.3975
_exptl_crystal_density_meas ?
_exptl_crystal_F_000 1892
_pd_char_colour colourless
_pd_instr_location
; 
1-BM-C line diffractometer, APS, Argonne National Lab (USA)
;
_pd_meas_2theta_range_inc 0.013
_pd_meas_2theta_range_max 24.994
_pd_meas_2theta_range_min 2.969
_pd_meas_number_of_points 1763
_pd_meas_scan_method Fixed
_pd_proc_2theta_range_inc 0.013
_pd_proc_2theta_range_max 24.994
_pd_proc_2theta_range_min 2.969
_pd_proc_ls_background_function '20 Chebyshev polynoms'
_pd_proc_ls_pref_orient_corr none
_pd_proc_ls_profile_function Pseudo-Voigt
_pd_proc_ls_prof_R_factor 0.0496
_pd_proc_ls_prof_wR_expected 0.0306
_pd_proc_ls_prof_wR_factor 0.0690
_refine_ls_goodness_of_fit_all 2.25
_refine_ls_hydrogen_treatment constr
_refine_ls_number_constraints 27
_refine_ls_number_parameters 75
_refine_ls_number_restraints 11
_refine_ls_R_factor_all 4.69
_refine_ls_shift/su_max 0.0495
_refine_ls_shift/su_mean 0.0026
_refine_ls_weighting_scheme sigma
_cod_data_source_file cg400399v_si_006.cif
_cod_data_source_block I
_cod_depositor_comments
;
The following automatic conversions were performed:

'_diffrn_radiation_probe' value 'X-ray' changed to 'x-ray' according
to
/usr/data/users/saulius/automatic-downloads/retrospective/ACS/lib/dictionaries/cif_core.dic
dictionary named 'cif_core.dic' version 2.4.2 from 2011-04-26.

Automatic conversion script
Id: cif_fix_values 2281 2013-09-26 08:29:07Z andrius 

The following automatic conversions were performed:

'_exptl_crystal_density_meas' value 'not measured' was changed to '?'
- the value is perceived as not measured.

Automatic conversion script
Id: cif_fix_values 3008 2015-01-20 13:52:24Z robertas 
;
_cod_original_cell_volume 2683.55(11)
_cod_original_sg_symbol_Hall '-I -2xab;-2yab;-2z'
_cod_original_formula_sum 'C12 H10 N1 O18 P6 Zn5'
_cod_database_code 4510769

loop_
_symmetry_equiv_pos_site_id
_symmetry_equiv_pos_as_xyz
1 x,y,z
2 -x,-y,z
3 -x+1/2,y+1/2,-z
4 x+1/2,-y+1/2,-z
5 -x,-y,-z
6 x,y,-z
7 x+1/2,-y+1/2,z
8 -x+1/2,y+1/2,z
9 x+1/2,y+1/2,z+1/2
10 -x+1/2,-y+1/2,z+1/2
11 -x,y,-z+1/2
12 x,-y,-z+1/2
13 -x+1/2,-y+1/2,-z+1/2
14 x+1/2,y+1/2,-z+1/2
15 x,-y,z+1/2
16 -x,y,z+1/2

loop_
_atom_site_label
_atom_site_type_symbol
_atom_site_fract_x
_atom_site_fract_y
_atom_site_fract_z
_atom_site_adp_type
_atom_site_U_iso_or_equiv
_atom_site_symmetry_multiplicity
_atom_site_occupancy
_atom_site_calc_flag
O1 O 0.2773(18) 0.3087(9) 0.6583(7) Uiso 0.033(6) 16 1 d
P1 P 0.1518(9) 0.3799(2) 0.64050(12) Uiso 0.026(3) 16 1 d
C1 C 0.15642(10) 0.39402(7) 0.5 Uiso 0.006(5) 8 1 d
Zn1 Zn 0.4001(3) 0.2515(2) 0.58990(13) Uiso 0.0306(10) 16 1 d
N1 N 0.39565(2) 0.343598(13) 0.220195(9) Uiso 0.006(5) 16 0.25 d
C2 C 0.18467(7) 0.43287(6) 0.56138(2) Uiso 0.006(5) 16 1 d
P2 P 0.3415(7) 0.65531(13) 0.5 Uiso 0.024(4) 8 1 d
O2 O 0.1743(15) 0.4357(7) 0.7057(6) Uiso 0.022(5) 16 1 d
Zn2 Zn 0 0.5 0.75 Uiso 0.024(2) 4 1 d
C3 C 0.24243(13) 0.51230(6) 0.56135(2) Uiso 0.006(5) 16 1 d
O3 O -0.0228(17) 0.3418(7) 0.6411(6) Uiso 0.025(5) 16 1 d
C4 C 0.2708(2) 0.55129(7) 0.5 Uiso 0.006(5) 8 1 d
O4 O 0.4310(17) 0.6790(7) 0.4340(6) Uiso 0.042(6) 16 1 d
O5 O 0.195(2) 0.7175(11) 0.5 Uiso 0.033(8) 8 1 d
H1n H 0.431006 0.301117 0.198395 Uiso 0.0094 16 0.25 d
H2n H 0.325663 0.369243 0.195199 Uiso 0.0094 16 0.25 d
H3n H 0.350043 0.328132 0.257807 Uiso 0.0094 16 0.25 d
H4n H 0.475877 0.375899 0.229378 Uiso 0.0094 16 0.25 d
H1 H 0.116501 0.339127 0.5 Uiso 0.0075 8 1 d
H3 H 0.262571 0.53999 0.603418 Uiso 0.0075 16 1 d

loop_
_atom_type_symbol
_atom_type_scat_dispersion_real
_atom_type_scat_dispersion_imag
_atom_type_scat_source
C 0.0021 0.0012 'International Tables Vol C tables 4.2.6.8 and 6.1.1.1'
H 0.0000 0.0000 'International Tables Vol C tables 4.2.6.8 and 6.1.1.1'
N 0.0044 0.0024 'International Tables Vol C tables 4.2.6.8 and 6.1.1.1'
O 0.0079 0.0045 'International Tables Vol C tables 4.2.6.8 and 6.1.1.1'
P 0.0802 0.0708 'International Tables Vol C tables 4.2.6.8 and 6.1.1.1'
Zn 0.3304 1.1072 'International Tables Vol C tables 4.2.6.8 and 6.1.1.1'

loop_
_geom_angle_atom_site_label_1
_geom_angle_atom_site_label_2
_geom_angle_atom_site_label_3
_geom_angle_site_symmetry_1
_geom_angle_site_symmetry_3
_geom_angle
C2 C1 C2 . 6_556 121.34(9)
C2 C1 H1 . . 119.3279
C2 C1 H1 6_556 . 119.3279
O1 Zn1 O3 . 7_555 101.2(6)
O1 Zn1 O4 . 5_666 106.0(6)
O3 Zn1 O4 7_555 5_666 111.5(6)
H1n N1 H2n . . 109.4693
H1n N1 H3n . . 109.4671
H1n N1 H4n . . 109.4725
H2n N1 H3n . . 109.4696
H2n N1 H4n . . 109.4749
H3n N1 H4n . . 109.4739
P1 C2 C1 . . 120.38(13)
P1 C2 C3 . . 120.29(12)
C1 C2 C3 . . 119.30(6)
O2 Zn2 O2 . 2_565 128.0(5)
O2 Zn2 O2 . 11_556 115.9(4)
O2 Zn2 O2 . 12_566 87.0(4)
O2 Zn2 O2 2_565 11_556 87.0(4)
O2 Zn2 O2 2_565 12_566 115.9(4)
O2 Zn2 O2 11_556 12_566 128.0(5)
C2 C3 C4 . . 119.46(6)
C2 C3 H3 . . 120.2745
C4 C3 H3 . . 120.2702
P2 C4 C3 . . 119.42(6)
P2 C4 C3 . 6_556 119.42(6)
C3 C4 C3 . 6_556 121.14(10)
N1 H4n H4n . 11_655 121.6405

loop_
_geom_bond_atom_site_label_1
_geom_bond_atom_site_label_2
_geom_bond_site_symmetry_2
_geom_bond_distance
O1 Zn1 . 1.934(15)
P1 C2 . 1.806(3)
C1 C2 . 1.3873(8)
C1 C2 6_556 1.3873(8)
C1 H1 . 0.96
Zn1 O3 7_555 1.942(13)
Zn1 O4 5_666 1.867(15)
N1 H1n . 0.87
N1 H2n . 0.87
N1 H3n . 0.87
N1 H4n . 0.87
C2 C3 . 1.3891(14)
P2 C4 . 1.805(3)
O2 Zn2 . 1.990(10)
C3 C4 . 1.3880(8)
C3 H3 . 0.9601
H4n H4n 11_655 0.9059

loop_
_geom_hbond_atom_site_label_D
_geom_hbond_atom_site_label_H
_geom_hbond_atom_site_label_A
_geom_hbond_site_symmetry_A
_geom_hbond_distance_DH
_geom_hbond_distance_HA
_geom_hbond_distance_DA
_geom_hbond_angle_DHA
N1 H3n O1 6_556 0.87 1.79 2.651(14) 170.51
N1 H3n O2 6_556 0.87 2.40 2.793(10) 107.75
N1 H4n N1 11_655 0.87 1.55 2.0922(2) 116.79
